data_7121614
loop_
_publ_author_name
'Jian, Zhongbao'
'Daniliuc, Constantin G.'
'Kehr, Gerald'
'Erker, Gerhard'

_publ_section_title
;
 Zirconocene mediated acetylboron chemistry.
;
_journal_issue 45
_journal_name_full 'Chemical communications (Cambridge, England)'
_journal_page_first 5724
_journal_page_last 5727
_journal_paper_doi 10.1039/c8cc02680g
_journal_volume 54
_journal_year 2018
_chemical_formula_sum 'C44 H47 B F10 O2 Zr'
_chemical_formula_weight 899.84
_space_group_crystal_system triclinic
_space_group_IT_number 2
_space_group_name_Hall '-P 1'
_space_group_name_H-M_alt 'P -1'
_symmetry_space_group_name_Hall '-P 1'
_symmetry_space_group_name_H-M 'P -1'
_atom_sites_solution_hydrogens geom
_audit_update_record
;
2018-03-27 deposited with the CCDC.
2018-05-08 downloaded from the CCDC.
;
_cell_angle_alpha 110.538(2)
_cell_angle_beta 104.768(2)
_cell_angle_gamma 97.356(2)
_cell_formula_units_Z 4
_cell_length_a 12.4315(6)
_cell_length_b 17.3708(10)
_cell_length_c 21.1666(11)
_cell_measurement_reflns_used 9628
_cell_measurement_temperature 110.(2)
_cell_measurement_theta_max 25.9729
_cell_measurement_theta_min 2.4065
_cell_volume 4017.8(4)
_computing_cell_refinement 'SAINT V8.37A (Bruker AXS Inc., 2015)'
_computing_data_collection
;

APEX3 v2016.1-0 (Bruker AXS Inc., 2016)
;
_computing_data_reduction 'SAINT V8.37A (Bruker AXS Inc., 2015)'
_computing_molecular_graphics 'XP (Sheldrick, 2014)'
_computing_publication_material 'SHELXL-2014/7 (Sheldrick, 2014)'
_computing_structure_refinement 'SHELXL-2014/7 (Sheldrick, 2014)'
_computing_structure_solution 'SHELXL-2014/7 (Sheldrick, 2014)'
_diffrn_ambient_temperature 110.(2)
_diffrn_detector_area_resol_mean 10.4167
_diffrn_measured_fraction_theta_full 0.998
_diffrn_measured_fraction_theta_max 0.998
_diffrn_measurement_device_type 'Bruker D8 Venture PHOTON 100 CMOS'
_diffrn_measurement_method 'omega and phi scans'
_diffrn_radiation_monochromator 'MX mirror'
_diffrn_radiation_type 'Mo K\a'
_diffrn_radiation_wavelength 0.71073
_diffrn_reflns_av_R_equivalents 0.1225
_diffrn_reflns_av_unetI/netI 0.0964
_diffrn_reflns_limit_h_max 14
_diffrn_reflns_limit_h_min -14
_diffrn_reflns_limit_k_max 20
_diffrn_reflns_limit_k_min -20
_diffrn_reflns_limit_l_max 25
_diffrn_reflns_limit_l_min -25
_diffrn_reflns_number 62038
_diffrn_reflns_theta_full 25.35
_diffrn_reflns_theta_max 25.35
_diffrn_reflns_theta_min 2.31
_diffrn_source 'Mo ImS'
_diffrn_source_type 'micro focus tube'
_exptl_absorpt_coefficient_mu 0.358
_exptl_absorpt_correction_T_max 0.98
_exptl_absorpt_correction_T_min 0.86
_exptl_absorpt_correction_type multi-scan
_exptl_absorpt_process_details
;
Bruker AXS (2014). SADABS, Version 2014/5, Bruker AXS Inc., Madison, Wisconsin,
USA.
;
_exptl_crystal_colour yellow
_exptl_crystal_density_diffrn 1.488
_exptl_crystal_density_method 'not measured'
_exptl_crystal_description needle
_exptl_crystal_F_000 1848
_exptl_crystal_size_max 0.295
_exptl_crystal_size_mid 0.091
_exptl_crystal_size_min 0.058
_refine_diff_density_max 0.471
_refine_diff_density_min -0.554
_refine_ls_extinction_method none
_refine_ls_goodness_of_fit_ref 1.028
_refine_ls_hydrogen_treatment constr
_refine_ls_matrix_type full
_refine_ls_number_parameters 1161
_refine_ls_number_reflns 14669
_refine_ls_number_restraints 311
_refine_ls_restrained_S_all 1.024
_refine_ls_R_factor_all 0.1036
_refine_ls_R_factor_gt 0.0534
_refine_ls_shift/su_max 0.001
_refine_ls_shift/su_mean 0.000
_refine_ls_structure_factor_coef Fsqd
_refine_ls_weighting_details 'w=1/[\s^2^(Fo^2^)+(0.0448P)^2^+1.7146P] where P=(Fo^2^+2Fc^2^)/3'
_refine_ls_weighting_scheme calc
_refine_ls_wR_factor_gt 0.0991
_refine_ls_wR_factor_ref 0.1139
_reflns_number_gt 9663
_reflns_number_total 14669
_reflns_threshold_expression 'I > 2\s(I)'
_cod_data_source_file c8cc02680g2.cif
_cod_data_source_block erk8859
_cod_depositor_comments 'Adding full bibliography for 7121612--7121615.cif.'
_cod_database_code 7121614

loop_
_space_group_symop_operation_xyz
'x, y, z'
'-x, -y, -z'

loop_
_atom_site_type_symbol
_atom_site_label
_atom_site_fract_x
_atom_site_fract_y
_atom_site_fract_z
_atom_site_U_iso_or_equiv
_atom_site_adp_type
_atom_site_calc_flag
_atom_site_refinement_flags_adp
_atom_site_refinement_flags_occupancy
_atom_site_refinement_flags_posn
_atom_site_occupancy
_atom_site_disorder_assembly
_atom_site_disorder_group
Zr Zr1A 0.53050(3) 0.06635(2) 0.23253(2) 0.01325(10) Uani d . . . 1.0 . .
O O1A 0.6109(2) 0.18765(17) 0.28020(13) 0.0191(6) Uani d . . . 1.0 . .
O O2A 0.3580(2) 0.08623(16) 0.19629(12) 0.0148(6) Uani d . . . 1.0 . .
B B1A 0.1572(4) 0.1024(3) 0.1488(2) 0.0189(11) Uani d . . . 1.0 . .
C C1A 0.6677(3) 0.0301(3) 0.1601(2) 0.0197(10) Uani d . . . 1.0 . .
C C2A 0.5942(4) -0.0491(3) 0.1426(2) 0.0233(10) Uani d . . . 1.0 . .
C C3A 0.4819(4) -0.0501(3) 0.1068(2) 0.0243(10) Uani d . . . 1.0 . .
C C4A 0.4879(4) 0.0286(3) 0.0986(2) 0.0261(11) Uani d . . . 1.0 . .
C C5A 0.6019(4) 0.0779(3) 0.1313(2) 0.0211(10) Uani d . . . 1.0 . .
C C6A 0.7962(4) 0.0451(3) 0.1849(2) 0.0306(11) Uani d . . . 1.0 . .
H H601 0.8202 0.0065 0.1476 0.046 Uiso calc U . R 1.0 . .
H H602 0.8212 0.0347 0.2283 0.046 Uiso calc U . R 1.0 . .
H H603 0.8309 0.1038 0.1948 0.046 Uiso calc U . R 1.0 . .
C C7A 0.6414(4) -0.1246(3) 0.1444(3) 0.0364(12) Uani d . . . 1.0 . .
H H701 0.578 -0.1729 0.1318 0.055 Uiso calc U . R 1.0 . .
H H702 0.6932 -0.1106 0.1925 0.055 Uiso calc U . R 1.0 . .
H H703 0.6835 -0.1393 0.1103 0.055 Uiso calc U . R 1.0 . .
C C8A 0.3781(4) -0.1226(3) 0.0737(2) 0.0387(13) Uani d . . . 1.0 . .
H H801 0.3633 -0.1492 0.0222 0.058 Uiso calc U . R 1.0 . .
H H802 0.3118 -0.1016 0.083 0.058 Uiso calc U . R 1.0 . .
H H803 0.3914 -0.1643 0.0944 0.058 Uiso calc U . R 1.0 . .
C C9A 0.3929(4) 0.0452(3) 0.0484(2) 0.0397(14) Uani d . . . 1.0 . .
H H901 0.4126 0.1044 0.0545 0.06 Uiso calc U . R 1.0 . .
H H902 0.3215 0.0341 0.0589 0.06 Uiso calc U . R 1.0 . .
H H903 0.3827 0.0079 -0.0009 0.06 Uiso calc U . R 1.0 . .
C C10A 0.6480(4) 0.1624(3) 0.1320(2) 0.0339(12) Uani d . . . 1.0 . .
H H10A 0.6614 0.2068 0.1792 0.051 Uiso calc U . R 1.0 . .
H H10B 0.5923 0.1732 0.0959 0.051 Uiso calc U . R 1.0 . .
H H10C 0.7202 0.1626 0.1214 0.051 Uiso calc U . R 1.0 . .
C C11A 0.4252(3) -0.0184(3) 0.2850(2) 0.0228(10) Uani d . . . 1.0 . .
C C12A 0.4647(3) 0.0672(3) 0.3377(2) 0.0201(10) Uani d . . . 1.0 . .
C C13A 0.5851(4) 0.0867(3) 0.3632(2) 0.0202(10) Uani d . . . 1.0 . .
C C14A 0.6223(4) 0.0148(3) 0.3263(2) 0.0228(10) Uani d . . . 1.0 . .
C C15A 0.5216(4) -0.0516(3) 0.2803(2) 0.0223(10) Uani d . . . 1.0 . .
C C16A 0.3020(4) -0.0667(3) 0.2494(2) 0.0317(11) Uani d . . . 1.0 . .
H H16A 0.2974 -0.1228 0.2143 0.048 Uiso calc U . R 1.0 . .
H H16B 0.259 -0.0357 0.2255 0.048 Uiso calc U . R 1.0 . .
H H16C 0.2693 -0.0731 0.2853 0.048 Uiso calc U . R 1.0 . .
C C17A 0.3856(4) 0.1173(3) 0.3659(2) 0.0333(12) Uani d . . . 1.0 . .
H H17A 0.3441 0.0877 0.3876 0.05 Uiso calc U . R 1.0 . .
H H17B 0.3308 0.1237 0.3268 0.05 Uiso calc U . R 1.0 . .
H H17C 0.4302 0.1733 0.4019 0.05 Uiso calc U . R 1.0 . .
C C18A 0.6627(4) 0.1646(3) 0.4239(2) 0.0323(11) Uani d . . . 1.0 . .
H H18A 0.6227 0.2104 0.4321 0.049 Uiso calc U . R 1.0 . .
H H18B 0.7312 0.1814 0.4125 0.049 Uiso calc U . R 1.0 . .
H H18C 0.6852 0.153 0.4669 0.049 Uiso calc U . R 1.0 . .
C C19A 0.7444(4) 0.0069(3) 0.3447(2) 0.0331(12) Uani d . . . 1.0 . .
H H19A 0.7675 0.0036 0.3914 0.05 Uiso calc U . R 1.0 . .
H H19B 0.7944 0.0565 0.3464 0.05 Uiso calc U . R 1.0 . .
H H19C 0.7507 -0.0444 0.3085 0.05 Uiso calc U . R 1.0 . .
C C20A 0.5159(4) -0.1448(3) 0.2495(3) 0.0378(12) Uani d . . . 1.0 . .
H H20A 0.4848 -0.1718 0.2769 0.057 Uiso calc U . R 1.0 . .
H H20B 0.593 -0.1534 0.2519 0.057 Uiso calc U . R 1.0 . .
H H20C 0.4661 -0.1702 0.1997 0.057 Uiso calc U . R 1.0 . .
C C21A 0.6650(3) 0.2686(3) 0.32848(19) 0.0177(9) Uani d . . . 1.0 . .
C C22A 0.7851(3) 0.2959(3) 0.3495(2) 0.0192(10) Uani d . . . 1.0 . .
C C23A 0.8390(4) 0.3774(3) 0.3979(2) 0.0232(10) Uani d . . . 1.0 . .
H H23A 0.9199 0.3951 0.4111 0.028 Uiso calc U . R 1.0 . .
C C24A 0.7794(4) 0.4354(3) 0.4285(2) 0.0224(10) Uani d . . . 1.0 . .
C C25A 0.6625(4) 0.4067(3) 0.4078(2) 0.0218(10) Uani d . . . 1.0 . .
H H25A 0.6198 0.4445 0.428 0.026 Uiso calc U . R 1.0 . .
C C26A 0.6036(3) 0.3251(3) 0.3588(2) 0.0210(10) Uani d . . . 1.0 . .
C C27A 0.8543(4) 0.2362(3) 0.3206(2) 0.0292(11) Uani d . . . 1.0 . .
H H27A 0.8482 0.2303 0.272 0.044 Uiso calc U . R 1.0 . .
H H27B 0.8253 0.1807 0.3201 0.044 Uiso calc U . R 1.0 . .
H H27C 0.9348 0.2585 0.3509 0.044 Uiso calc U . R 1.0 . .
C C28A 0.8422(4) 0.5231(3) 0.4839(2) 0.0329(11) Uani d . . . 1.0 . .
H H28A 0.7871 0.558 0.492 0.049 Uiso calc U . R 1.0 . .
H H28B 0.8976 0.5488 0.467 0.049 Uiso calc U . R 1.0 . .
H H28C 0.8827 0.5194 0.5285 0.049 Uiso calc U . R 1.0 . .
C C29A 0.4764(4) 0.3005(3) 0.3442(2) 0.0347(12) Uani d . . . 1.0 . .
H H29A 0.4605 0.3141 0.3894 0.052 Uiso calc U . R 1.0 . .
H H29B 0.4477 0.2395 0.3152 0.052 Uiso calc U . R 1.0 . .
H H29C 0.4382 0.3317 0.3183 0.052 Uiso calc U . R 1.0 . .
C C30A 0.2994(3) 0.1321(3) 0.17446(18) 0.0161(9) Uani d . . . 1.0 . .
C C31A 0.3627(3) 0.2110(3) 0.1737(2) 0.0237(10) Uani d . . . 1.0 . .
H H31A 0.4452 0.2185 0.1946 0.036 Uiso calc U . R 1.0 . .
H H31B 0.3388 0.2599 0.2017 0.036 Uiso calc U . R 1.0 . .
H H31C 0.3453 0.2063 0.1245 0.036 Uiso calc U . R 1.0 . .
C C32A 0.1131(4) 0.0044(3) 0.0924(2) 0.0259(10) Uani d . . . 1.0 . .
H H32A 0.0304 -0.0146 0.0817 0.039 Uiso calc U . R 1.0 . .
H H32B 0.1529 -0.0308 0.1129 0.039 Uiso calc U . R 1.0 . .
H H32C 0.1295 -0.0007 0.0483 0.039 Uiso calc U . R 1.0 . .
C C41A 0.0942(3) 0.1588(3) 0.1076(2) 0.0196(9) Uani d . . . 1.0 . .
C C42A 0.1149(4) 0.1625(3) 0.0473(2) 0.0263(11) Uani d . . . 1.0 . .
C C43A 0.0597(4) 0.2014(3) 0.0062(2) 0.0319(11) Uani d . . . 1.0 . .
C C44A -0.0279(4) 0.2356(3) 0.0221(2) 0.0301(11) Uani d . . . 1.0 . .
C C45A -0.0540(4) 0.2339(3) 0.0803(2) 0.0255(10) Uani d . . . 1.0 . .
C C46A 0.0064(3) 0.1970(2) 0.1216(2) 0.0192(9) Uani d . . . 1.0 . .
C C51A 0.1321(3) 0.1185(3) 0.2255(2) 0.0176(9) Uani d . . . 1.0 . .
C C52A 0.0831(3) 0.0566(3) 0.2444(2) 0.0236(10) Uani d . . . 1.0 . .
C C53A 0.0690(4) 0.0727(3) 0.3100(3) 0.0328(12) Uani d . . . 1.0 . .
C C54A 0.1024(4) 0.1528(4) 0.3604(2) 0.0342(13) Uani d . . . 1.0 . .
C C55A 0.1490(4) 0.2180(3) 0.3460(2) 0.0318(12) Uani d . . . 1.0 . .
C C56A 0.1625(3) 0.1999(3) 0.2794(2) 0.0216(10) Uani d . . . 1.0 . .
F F42A 0.1952(2) 0.12526(17) 0.02404(12) 0.0377(7) Uani d . . . 1.0 . .
F F43A 0.0879(3) 0.20158(19) -0.05118(13) 0.0505(8) Uani d . . . 1.0 . .
F F44A -0.0845(2) 0.27290(18) -0.01746(14) 0.0499(8) Uani d . . . 1.0 . .
F F45A -0.1387(2) 0.26921(16) 0.09811(13) 0.0359(7) Uani d . . . 1.0 . .
F F46A -0.02856(19) 0.19954(15) 0.17793(12) 0.0262(6) Uani d . . . 1.0 . .
F F52A 0.0455(2) -0.02566(16) 0.19784(13) 0.0328(6) Uani d . . . 1.0 . .
F F53A 0.0194(2) 0.0081(2) 0.32273(15) 0.0505(8) Uani d . . . 1.0 . .
F F54A 0.0873(3) 0.1693(2) 0.42461(14) 0.0596(10) Uani d . . . 1.0 . .
F F55A 0.1785(2) 0.29824(18) 0.39378(13) 0.0475(8) Uani d . . . 1.0 . .
F F56A 0.20617(19) 0.26625(15) 0.26695(12) 0.0292(6) Uani d . . . 1.0 . .
O O1B 0.9145(2) 0.26175(17) 0.66612(13) 0.0206(7) Uani d . . . 1.0 . .
O O2B 0.8564(2) 0.42413(17) 0.76087(13) 0.0176(6) Uani d . . . 1.0 . .
B B1B 0.6778(4) 0.4533(3) 0.7950(2) 0.0213(11) Uani d . . . 1.0 . .
C C1B 0.9994(4) 0.5010(3) 0.6870(2) 0.0216(10) Uani d . . . 1.0 . .
C C2B 1.1131(4) 0.4935(3) 0.7048(2) 0.0224(10) Uani d . . . 1.0 . .
C C3B 1.1160(3) 0.4117(3) 0.6558(2) 0.0216(10) Uani d . . . 1.0 . .
C C4B 1.0029(3) 0.3722(3) 0.6076(2) 0.0189(9) Uani d . . . 1.0 . .
C C5B 0.9308(3) 0.4250(3) 0.6286(2) 0.0190(10) Uani d . . . 1.0 . .
C C6B 0.9636(4) 0.5827(3) 0.7136(2) 0.0325(12) Uani d . . . 1.0 . .
H H611 1.0167 0.6196 0.7611 0.049 Uiso calc U . R 1.0 . .
H H612 0.8859 0.5709 0.7161 0.049 Uiso calc U . R 1.0 . .
H H613 0.9647 0.6109 0.6809 0.049 Uiso calc U . R 1.0 . .
C C7B 1.2163(4) 0.5651(3) 0.7534(2) 0.0374(12) Uani d . . . 1.0 . .
H H711 1.2268 0.6053 0.7313 0.056 Uiso calc U . R 1.0 . .
H H712 1.2845 0.5424 0.7612 0.056 Uiso calc U . R 1.0 . .
H H713 1.2047 0.594 0.7991 0.056 Uiso calc U . R 1.0 . .
C C8B 1.2222(4) 0.3840(3) 0.6463(2) 0.0369(13) Uani d . . . 1.0 . .
H H811 1.2191 0.3284 0.6485 0.055 Uiso calc U . R 1.0 . .
H H812 1.2896 0.4252 0.6843 0.055 Uiso calc U . R 1.0 . .
H H813 1.2272 0.3803 0.5999 0.055 Uiso calc U . R 1.0 . .
C C9B 0.9674(4) 0.2939(3) 0.5405(2) 0.0306(11) Uani d . . . 1.0 . .
H H911 0.9071 0.2526 0.5415 0.046 Uiso calc U . R 1.0 . .
H H912 1.0336 0.2697 0.5364 0.046 Uiso calc U . R 1.0 . .
H H913 0.9383 0.3082 0.4994 0.046 Uiso calc U . R 1.0 . .
C C10B 0.8052(3) 0.4073(3) 0.5915(2) 0.0286(11) Uani d . . . 1.0 . .
H H10D 0.7879 0.3737 0.5404 0.043 Uiso calc U . R 1.0 . .
H H10E 0.7825 0.4609 0.5982 0.043 Uiso calc U . R 1.0 . .
H H10F 0.7627 0.3756 0.6114 0.043 Uiso calc U . R 1.0 . .
Zr Zr1B 1.00104(3) 0.37874(3) 0.73015(2) 0.01515(11) Uani d . . D 1.0 . .
C C11B 1.1559(9) 0.3230(7) 0.7949(4) 0.018(2) Uani d U P D 0.573(9) A 1
C C12B 1.0569(9) 0.3028(5) 0.8119(5) 0.019(2) Uani d U P D 0.573(9) A 1
C C13B 1.0381(9) 0.3793(7) 0.8551(5) 0.019(3) Uani d U P D 0.573(9) A 1
C C14B 1.1233(9) 0.4480(6) 0.8635(5) 0.019(3) Uani d U P D 0.573(9) A 1
C C15B 1.1976(6) 0.4120(7) 0.8277(5) 0.020(2) Uani d U P D 0.573(9) A 1
C C16B 1.2196(9) 0.2595(6) 0.7645(4) 0.044(3) Uani d U P D 0.573(9) A 1
H H16D 1.2856 0.2879 0.757 0.066 Uiso calc U P R 0.573(9) A 1
H H16E 1.2463 0.2332 0.7978 0.066 Uiso calc U P R 0.573(9) A 1
H H16F 1.1686 0.2158 0.7189 0.066 Uiso calc U P R 0.573(9) A 1
C C17B 0.9870(9) 0.2173(5) 0.7948(5) 0.048(3) Uani d U P D 0.573(9) A 1
H H17D 0.9229 0.2234 0.8136 0.073 Uiso calc U P R 0.573(9) A 1
H H17E 0.9573 0.1855 0.7429 0.073 Uiso calc U P R 0.573(9) A 1
H H17F 1.035 0.1867 0.8165 0.073 Uiso calc U P R 0.573(9) A 1
C C18B 0.9535(9) 0.3884(8) 0.8946(6) 0.049(3) Uani d U P D 0.573(9) A 1
H H18D 0.9587 0.4487 0.9203 0.074 Uiso calc U P R 0.573(9) A 1
H H18E 0.876 0.3609 0.8607 0.074 Uiso calc U P R 0.573(9) A 1
H H18F 0.9702 0.3617 0.9286 0.074 Uiso calc U P R 0.573(9) A 1
C C19B 1.1553(9) 0.5382(5) 0.9173(4) 0.034(3) Uani d U P D 0.573(9) A 1
H H19D 1.0916 0.55 0.9355 0.051 Uiso calc U P R 0.573(9) A 1
H H19E 1.2235 0.5466 0.9568 0.051 Uiso calc U P R 0.573(9) A 1
H H19F 1.1716 0.5766 0.8945 0.051 Uiso calc U P R 0.573(9) A 1
C C20B 1.3192(7) 0.4555(7) 0.8403(5) 0.041(3) Uani d U P D 0.573(9) A 1
H H20D 1.3521 0.4168 0.8087 0.061 Uiso calc U P R 0.573(9) A 1
H H20E 1.3191 0.5065 0.8304 0.061 Uiso calc U P R 0.573(9) A 1
H H20F 1.3652 0.4712 0.89 0.061 Uiso calc U P R 0.573(9) A 1
C C11D 1.1901(8) 0.3786(10) 0.8151(7) 0.020(3) Uani d U P D 0.427(9) A 2
C C12D 1.1151(12) 0.3005(7) 0.7952(6) 0.019(3) Uani d U P D 0.427(9) A 2
C C13D 1.0234(10) 0.3144(7) 0.8230(6) 0.015(3) Uani d U P D 0.427(9) A 2
C C14D 1.0439(12) 0.4027(8) 0.8616(6) 0.016(4) Uani d U P D 0.427(9) A 2
C C15D 1.1464(12) 0.4422(9) 0.8568(7) 0.019(4) Uani d U P D 0.427(9) A 2
C C16D 1.3104(9) 0.3929(11) 0.8125(8) 0.057(4) Uani d U P D 0.427(9) A 2
H H16G 1.343 0.4537 0.8296 0.086 Uiso calc U P R 0.427(9) A 2
H H16H 1.3571 0.3699 0.843 0.086 Uiso calc U P R 0.427(9) A 2
H H16I 1.3095 0.3643 0.7633 0.086 Uiso calc U P R 0.427(9) A 2
C C17D 1.1343(14) 0.2135(8) 0.7617(6) 0.055(4) Uani d U P D 0.427(9) A 2
H H17G 1.0671 0.1706 0.7536 0.082 Uiso calc U P R 0.427(9) A 2
H H17H 1.1462 0.2059 0.7161 0.082 Uiso calc U P R 0.427(9) A 2
H H17I 1.202 0.2073 0.7936 0.082 Uiso calc U P R 0.427(9) A 2
C C18D 0.9253(9) 0.2472(7) 0.8145(6) 0.035(3) Uani d U P D 0.427(9) A 2
H H18G 0.9323 0.1914 0.7851 0.053 Uiso calc U P R 0.427(9) A 2
H H18H 0.9269 0.2489 0.8615 0.053 Uiso calc U P R 0.427(9) A 2
H H18I 0.8527 0.2574 0.7915 0.053 Uiso calc U P R 0.427(9) A 2
C C19D 0.9844(13) 0.4399(9) 0.9140(8) 0.047(4) Uani d U P D 0.427(9) A 2
H H19G 0.9151 0.3982 0.9048 0.07 Uiso calc U P R 0.427(9) A 2
H H19H 1.0357 0.4554 0.9625 0.07 Uiso calc U P R 0.427(9) A 2
H H19I 0.9633 0.4905 0.9092 0.07 Uiso calc U P R 0.427(9) A 2
C C20D 1.2111(12) 0.5336(7) 0.9015(6) 0.040(4) Uani d U P D 0.427(9) A 2
H H20G 1.2793 0.5456 0.8881 0.061 Uiso calc U P R 0.427(9) A 2
H H20H 1.1615 0.5709 0.8931 0.061 Uiso calc U P R 0.427(9) A 2
H H20I 1.2343 0.5433 0.952 0.061 Uiso calc U P R 0.427(9) A 2
C C21B 0.8575(4) 0.1802(3) 0.6211(2) 0.0211(10) Uani d . . . 1.0 . .
C C22B 0.9134(4) 0.1217(3) 0.5861(2) 0.0258(11) Uani d . . . 1.0 . .
C C23B 0.8481(4) 0.0403(3) 0.5405(2) 0.0325(12) Uani d . . . 1.0 . .
H H23B 0.8856 0.0006 0.5169 0.039 Uiso calc U . R 1.0 . .
C C24B 0.7328(5) 0.0140(3) 0.5277(2) 0.0363(12) Uani d . . . 1.0 . .
C C25B 0.6799(4) 0.0733(3) 0.5637(2) 0.0332(12) Uani d . . . 1.0 . .
H H25B 0.6003 0.0568 0.5564 0.04 Uiso calc U . R 1.0 . .
C C26B 0.7400(4) 0.1559(3) 0.6099(2) 0.0227(10) Uani d . . . 1.0 . .
C C27B 1.0389(4) 0.1446(3) 0.5946(2) 0.0407(13) Uani d . . . 1.0 . .
H H27D 1.0792 0.1101 0.6156 0.061 Uiso calc U . R 1.0 . .
H H27E 1.0713 0.2047 0.6258 0.061 Uiso calc U . R 1.0 . .
H H27F 1.0479 0.134 0.5478 0.061 Uiso calc U . R 1.0 . .
C C28B 0.6646(5) -0.0733(3) 0.4754(3) 0.0553(16) Uani d . . . 1.0 . .
H H28D 0.6306 -0.0721 0.4287 0.083 Uiso calc U . R 1.0 . .
H H28E 0.6036 -0.0923 0.492 0.083 Uiso calc U . R 1.0 . .
H H28F 0.7151 -0.1125 0.4714 0.083 Uiso calc U . R 1.0 . .
C C29B 0.6807(4) 0.2185(3) 0.6465(2) 0.0318(11) Uani d . . . 1.0 . .
H H29D 0.6008 0.1902 0.6358 0.048 Uiso calc U . R 1.0 . .
H H29E 0.6828 0.2643 0.6295 0.048 Uiso calc U . R 1.0 . .
H H29F 0.7195 0.2421 0.6981 0.048 Uiso calc U . R 1.0 . .
C C30B 0.8133(4) 0.4776(3) 0.7977(2) 0.0228(10) Uani d . . . 1.0 . .
C C31B 0.8890(3) 0.5646(3) 0.8450(2) 0.0252(10) Uani d . . . 1.0 . .
H H31D 0.9645 0.5681 0.8385 0.038 Uiso calc U . R 1.0 . .
H H31E 0.8975 0.5755 0.8949 0.038 Uiso calc U . R 1.0 . .
H H31F 0.8542 0.607 0.8324 0.038 Uiso calc U . R 1.0 . .
C C32B 0.6605(4) 0.3748(3) 0.8203(2) 0.0283(11) Uani d . . . 1.0 . .
H H32D 0.5807 0.3596 0.8184 0.042 Uiso calc U . R 1.0 . .
H H32E 0.7114 0.3921 0.8691 0.042 Uiso calc U . R 1.0 . .
H H32F 0.679 0.3258 0.7884 0.042 Uiso calc U . R 1.0 . .
C C41B 0.5984(3) 0.4275(3) 0.7120(2) 0.0197(10) Uani d . . . 1.0 . .
C C42B 0.6175(3) 0.4806(3) 0.6770(2) 0.0218(10) Uani d . . . 1.0 . .
C C43B 0.5590(4) 0.4638(3) 0.6075(2) 0.0271(11) Uani d . . . 1.0 . .
C C44B 0.4746(4) 0.3917(3) 0.5679(2) 0.0283(11) Uani d . . . 1.0 . .
C C45B 0.4490(4) 0.3375(3) 0.5985(2) 0.0292(11) Uani d . . . 1.0 . .
C C46B 0.5099(4) 0.3567(3) 0.6685(2) 0.0263(11) Uani d . . . 1.0 . .
C C51B 0.6460(4) 0.5343(3) 0.8516(2) 0.0244(10) Uani d . . . 1.0 . .
C C52B 0.5628(3) 0.5768(3) 0.8346(2) 0.0231(10) Uani d . . . 1.0 . .
C C53B 0.5327(4) 0.6386(3) 0.8832(2) 0.0285(11) Uani d . . . 1.0 . .
C C54B 0.5862(4) 0.6625(3) 0.9541(2) 0.0396(13) Uani d . . . 1.0 . .
C C55B 0.6702(4) 0.6259(3) 0.9758(2) 0.0418(14) Uani d . . . 1.0 . .
C C56B 0.6973(4) 0.5638(3) 0.9247(2) 0.0328(12) Uani d . . . 1.0 . .
F F42B 0.6978(2) 0.55457(16) 0.71415(13) 0.0320(6) Uani d . . . 1.0 . .
F F43B 0.5865(2) 0.51791(18) 0.57763(13) 0.0397(7) Uani d . . . 1.0 . .
F F44B 0.4155(2) 0.37451(19) 0.49993(13) 0.0492(8) Uani d . . . 1.0 . .
F F45B 0.3643(2) 0.26717(17) 0.56051(15) 0.0490(8) Uani d . . . 1.0 . .
F F46B 0.4746(2) 0.29962(16) 0.69448(14) 0.0393(7) Uani d . . . 1.0 . .
F F52B 0.5012(2) 0.55737(16) 0.76531(12) 0.0324(6) Uani d . . . 1.0 . .
F F53B 0.4486(2) 0.67523(16) 0.86158(14) 0.0413(7) Uani d . . . 1.0 . .
F F54B 0.5547(3) 0.7223(2) 1.00234(15) 0.0684(10) Uani d . . . 1.0 . .
F F55B 0.7232(3) 0.6480(2) 1.04550(14) 0.0644(10) Uani d . . . 1.0 . .
F F56B 0.7823(2) 0.53011(18) 0.95139(13) 0.0431(7) Uani d . . . 1.0 . .

loop_
_atom_site_aniso_label
_atom_site_aniso_U_11
_atom_site_aniso_U_22
_atom_site_aniso_U_33
_atom_site_aniso_U_12
_atom_site_aniso_U_13
_atom_site_aniso_U_23
Zr1A 0.0127(2) 0.0146(2) 0.0127(2) 0.00414(18) 0.00493(17) 0.00492(17)
O1A 0.0163(15) 0.0177(16) 0.0207(15) 0.0026(13) 0.0070(12) 0.0045(13)
O2A 0.0138(14) 0.0170(16) 0.0112(13) 0.0042(13) 0.0036(11) 0.0030(12)
B1A 0.013(2) 0.025(3) 0.017(2) 0.005(2) 0.003(2) 0.008(2)
C1A 0.023(2) 0.021(2) 0.014(2) 0.008(2) 0.0113(19) 0.0008(19)
C2A 0.025(3) 0.023(3) 0.021(2) 0.009(2) 0.010(2) 0.004(2)
C3A 0.023(2) 0.029(3) 0.014(2) 0.009(2) 0.0098(19) -0.003(2)
C4A 0.029(3) 0.036(3) 0.013(2) 0.015(2) 0.010(2) 0.005(2)
C5A 0.032(3) 0.024(3) 0.015(2) 0.011(2) 0.017(2) 0.008(2)
C6A 0.025(3) 0.033(3) 0.040(3) 0.013(2) 0.020(2) 0.014(2)
C7A 0.037(3) 0.027(3) 0.047(3) 0.013(2) 0.019(3) 0.010(2)
C8A 0.036(3) 0.033(3) 0.027(3) -0.003(3) 0.008(2) -0.005(2)
C9A 0.040(3) 0.066(4) 0.014(2) 0.029(3) 0.012(2) 0.009(2)
C10A 0.044(3) 0.037(3) 0.041(3) 0.018(3) 0.029(3) 0.024(2)
C11A 0.019(2) 0.029(3) 0.025(2) 0.002(2) 0.006(2) 0.018(2)
C12A 0.020(2) 0.032(3) 0.016(2) 0.009(2) 0.0069(19) 0.016(2)
C13A 0.025(2) 0.025(3) 0.013(2) 0.004(2) 0.0032(19) 0.0129(19)
C14A 0.024(2) 0.031(3) 0.025(2) 0.011(2) 0.011(2) 0.021(2)
C15A 0.026(3) 0.023(3) 0.026(2) 0.006(2) 0.012(2) 0.016(2)
C16A 0.027(3) 0.035(3) 0.038(3) 0.001(2) 0.012(2) 0.022(2)
C17A 0.034(3) 0.053(3) 0.025(2) 0.020(3) 0.018(2) 0.021(2)
C18A 0.036(3) 0.036(3) 0.027(3) 0.007(2) 0.004(2) 0.019(2)
C19A 0.027(3) 0.047(3) 0.042(3) 0.017(3) 0.014(2) 0.032(3)
C20A 0.042(3) 0.032(3) 0.048(3) 0.013(3) 0.018(3) 0.022(3)
C21A 0.021(2) 0.019(2) 0.010(2) 0.002(2) 0.0028(18) 0.0037(18)
C22A 0.018(2) 0.024(3) 0.018(2) 0.004(2) 0.0063(19) 0.010(2)
C23A 0.017(2) 0.027(3) 0.022(2) -0.006(2) 0.0032(19) 0.011(2)
C24A 0.032(3) 0.018(2) 0.014(2) 0.001(2) 0.006(2) 0.0052(19)
C25A 0.027(3) 0.019(2) 0.019(2) 0.011(2) 0.006(2) 0.0049(19)
C26A 0.018(2) 0.025(3) 0.020(2) 0.008(2) 0.0035(19) 0.009(2)
C27A 0.020(2) 0.032(3) 0.035(3) 0.008(2) 0.010(2) 0.012(2)
C28A 0.037(3) 0.023(3) 0.032(3) -0.005(2) 0.008(2) 0.009(2)
C29A 0.027(3) 0.036(3) 0.027(3) 0.011(2) 0.005(2) -0.003(2)
C30A 0.023(2) 0.020(2) 0.0035(18) 0.007(2) 0.0065(17) 0.0003(17)
C31A 0.021(2) 0.028(3) 0.022(2) 0.004(2) 0.007(2) 0.010(2)
C32A 0.024(3) 0.026(3) 0.022(2) 0.008(2) 0.003(2) 0.006(2)
C41A 0.020(2) 0.016(2) 0.012(2) -0.002(2) -0.0038(18) 0.0022(18)
C42A 0.024(3) 0.030(3) 0.019(2) 0.010(2) 0.000(2) 0.006(2)
C43A 0.041(3) 0.035(3) 0.018(2) 0.007(3) 0.005(2) 0.014(2)
C44A 0.031(3) 0.027(3) 0.025(2) 0.006(2) -0.007(2) 0.014(2)
C45A 0.020(2) 0.019(3) 0.030(2) 0.005(2) -0.001(2) 0.008(2)
C46A 0.019(2) 0.014(2) 0.019(2) -0.0013(19) -0.0002(18) 0.0053(19)
C51A 0.008(2) 0.022(2) 0.016(2) 0.0043(19) -0.0017(17) 0.0026(19)
C52A 0.015(2) 0.036(3) 0.026(2) 0.014(2) 0.008(2) 0.016(2)
C53A 0.023(3) 0.054(4) 0.047(3) 0.021(3) 0.023(2) 0.038(3)
C54A 0.030(3) 0.066(4) 0.022(2) 0.030(3) 0.016(2) 0.023(3)
C55A 0.026(3) 0.043(3) 0.018(2) 0.021(2) 0.006(2) -0.002(2)
C56A 0.010(2) 0.026(3) 0.023(2) 0.004(2) 0.0006(18) 0.007(2)
F42A 0.0444(17) 0.0569(19) 0.0237(14) 0.0264(15) 0.0162(13) 0.0213(14)
F43A 0.068(2) 0.071(2) 0.0270(15) 0.0300(18) 0.0171(15) 0.0315(16)
F44A 0.062(2) 0.056(2) 0.0394(16) 0.0280(17) 0.0025(15) 0.0320(15)
F45A 0.0265(15) 0.0348(17) 0.0486(16) 0.0154(13) 0.0053(13) 0.0212(14)
F46A 0.0184(13) 0.0331(15) 0.0352(14) 0.0101(12) 0.0116(11) 0.0197(12)
F52A 0.0310(15) 0.0290(16) 0.0446(16) 0.0081(13) 0.0152(13) 0.0194(14)
F53A 0.0476(19) 0.076(2) 0.065(2) 0.0273(18) 0.0337(16) 0.0546(19)
F54A 0.067(2) 0.107(3) 0.0339(16) 0.052(2) 0.0362(16) 0.0366(18)
F55A 0.0434(18) 0.056(2) 0.0246(14) 0.0240(16) 0.0052(13) -0.0057(14)
F56A 0.0210(14) 0.0228(15) 0.0297(14) 0.0017(12) 0.0043(11) -0.0017(12)
O1B 0.0219(16) 0.0182(17) 0.0192(15) 0.0052(14) 0.0038(13) 0.0064(13)
O2B 0.0176(15) 0.0188(16) 0.0163(14) 0.0064(13) 0.0038(12) 0.0073(13)
B1B 0.023(3) 0.018(3) 0.022(3) 0.004(2) 0.007(2) 0.008(2)
C1B 0.025(3) 0.026(3) 0.027(2) 0.010(2) 0.015(2) 0.020(2)
C2B 0.024(2) 0.025(3) 0.020(2) -0.002(2) 0.007(2) 0.014(2)
C3B 0.020(2) 0.031(3) 0.023(2) 0.008(2) 0.012(2) 0.016(2)
C4B 0.022(2) 0.021(2) 0.014(2) 0.001(2) 0.0077(19) 0.0072(19)
C5B 0.018(2) 0.029(3) 0.018(2) 0.009(2) 0.0072(19) 0.017(2)
C6B 0.047(3) 0.027(3) 0.038(3) 0.016(3) 0.026(3) 0.018(2)
C7B 0.037(3) 0.040(3) 0.030(3) -0.007(3) 0.004(2) 0.018(2)
C8B 0.026(3) 0.061(4) 0.036(3) 0.019(3) 0.014(2) 0.026(3)
C9B 0.041(3) 0.032(3) 0.020(2) 0.007(2) 0.012(2) 0.012(2)
C10B 0.021(2) 0.044(3) 0.024(2) 0.008(2) 0.007(2) 0.019(2)
Zr1B 0.0138(2) 0.0176(2) 0.0146(2) 0.00497(19) 0.00335(17) 0.00748(18)
C11B 0.021(4) 0.017(5) 0.016(4) 0.006(4) 0.003(3) 0.010(3)
C12B 0.022(5) 0.017(4) 0.018(4) -0.001(4) 0.001(3) 0.012(3)
C13B 0.026(4) 0.021(5) 0.016(4) 0.010(4) 0.004(3) 0.015(4)
C14B 0.020(5) 0.020(5) 0.016(4) 0.008(4) 0.002(3) 0.008(3)
C15B 0.021(4) 0.017(5) 0.020(4) 0.005(4) -0.003(3) 0.014(4)
C16B 0.054(6) 0.046(6) 0.033(5) 0.039(5) 0.005(4) 0.016(4)
C17B 0.059(7) 0.038(6) 0.038(5) -0.014(5) -0.008(5) 0.028(5)
C18B 0.052(6) 0.071(8) 0.040(6) 0.022(6) 0.022(5) 0.033(6)
C19B 0.037(6) 0.029(5) 0.025(5) 0.011(5) -0.005(4) 0.006(4)
C20B 0.023(5) 0.061(7) 0.039(5) 0.007(5) 0.000(4) 0.030(5)
C11D 0.018(5) 0.021(5) 0.022(5) 0.010(4) 0.004(3) 0.012(4)
C12D 0.020(5) 0.019(5) 0.020(4) 0.006(4) 0.001(4) 0.012(3)
C13D 0.014(5) 0.020(5) 0.014(4) 0.007(4) 0.006(3) 0.007(3)
C14D 0.021(5) 0.018(5) 0.010(4) 0.004(3) 0.003(3) 0.009(3)
C15D 0.016(5) 0.020(5) 0.021(5) 0.002(4) 0.004(4) 0.011(4)
C16D 0.029(6) 0.081(9) 0.063(8) 0.020(6) 0.016(5) 0.028(7)
C17D 0.065(8) 0.059(8) 0.039(6) 0.038(7) 0.003(5) 0.020(5)
C18D 0.040(6) 0.035(6) 0.038(6) 0.005(5) 0.000(5) 0.033(5)
C19D 0.053(8) 0.051(8) 0.042(7) 0.018(7) 0.018(5) 0.020(6)
C20D 0.039(7) 0.044(7) 0.031(6) -0.002(6) 0.005(5) 0.016(5)
C21B 0.034(3) 0.019(3) 0.012(2) 0.008(2) 0.0045(19) 0.0091(19)
C22B 0.037(3) 0.025(3) 0.020(2) 0.016(2) 0.008(2) 0.012(2)
C23B 0.054(4) 0.022(3) 0.020(2) 0.014(3) 0.011(2) 0.006(2)
C24B 0.062(4) 0.019(3) 0.021(2) 0.001(3) 0.013(3) 0.004(2)
C25B 0.045(3) 0.029(3) 0.024(2) -0.002(3) 0.013(2) 0.011(2)
C26B 0.030(3) 0.021(3) 0.014(2) -0.001(2) 0.005(2) 0.008(2)
C27B 0.040(3) 0.040(3) 0.039(3) 0.022(3) 0.012(2) 0.009(3)
C28B 0.087(5) 0.027(3) 0.039(3) -0.006(3) 0.026(3) 0.000(3)
C29B 0.026(3) 0.027(3) 0.035(3) 0.000(2) 0.014(2) 0.004(2)
C30B 0.026(3) 0.030(3) 0.018(2) 0.009(2) 0.006(2) 0.015(2)
C31B 0.021(2) 0.027(3) 0.027(2) 0.005(2) 0.006(2) 0.010(2)
C32B 0.028(3) 0.033(3) 0.031(3) 0.011(2) 0.013(2) 0.017(2)
C41B 0.016(2) 0.023(3) 0.021(2) 0.006(2) 0.0063(19) 0.010(2)
C42B 0.016(2) 0.023(3) 0.026(2) 0.006(2) 0.006(2) 0.009(2)
C43B 0.027(3) 0.041(3) 0.029(3) 0.020(3) 0.016(2) 0.024(2)
C44B 0.023(3) 0.037(3) 0.018(2) 0.012(2) 0.004(2) 0.003(2)
C45B 0.018(2) 0.024(3) 0.034(3) 0.007(2) 0.002(2) 0.001(2)
C46B 0.027(3) 0.020(3) 0.042(3) 0.013(2) 0.018(2) 0.017(2)
C51B 0.021(2) 0.028(3) 0.027(2) 0.004(2) 0.009(2) 0.014(2)
C52B 0.020(2) 0.025(3) 0.023(2) 0.002(2) 0.007(2) 0.008(2)
C53B 0.024(3) 0.020(3) 0.038(3) 0.004(2) 0.007(2) 0.010(2)
C54B 0.041(3) 0.036(3) 0.028(3) 0.012(3) 0.012(2) -0.005(2)
C55B 0.046(3) 0.052(4) 0.017(3) 0.019(3) 0.005(2) 0.002(2)
C56B 0.033(3) 0.041(3) 0.025(3) 0.015(3) 0.006(2) 0.014(2)
F42B 0.0237(14) 0.0348(16) 0.0366(15) -0.0024(13) 0.0042(12) 0.0206(13)
F43B 0.0405(17) 0.058(2) 0.0372(15) 0.0195(15) 0.0161(14) 0.0327(15)
F44B 0.0493(19) 0.063(2) 0.0232(15) 0.0243(17) 0.0011(13) 0.0076(14)
F45B 0.0405(18) 0.0293(17) 0.0509(18) 0.0062(15) -0.0032(15) -0.0007(14)
F46B 0.0345(16) 0.0298(16) 0.0526(17) 0.0058(14) 0.0089(14) 0.0198(14)
F52B 0.0279(15) 0.0379(17) 0.0295(14) 0.0157(13) 0.0057(12) 0.0114(13)
F53B 0.0330(16) 0.0339(17) 0.0536(17) 0.0174(14) 0.0131(14) 0.0110(14)
F54B 0.068(2) 0.069(2) 0.0479(19) 0.035(2) 0.0189(17) -0.0067(17)
F55B 0.071(2) 0.086(3) 0.0225(16) 0.030(2) 0.0085(15) 0.0069(16)
F56B 0.0428(17) 0.064(2) 0.0280(14) 0.0273(16) 0.0096(13) 0.0213(14)

loop_
_atom_type_symbol
_atom_type_description
_atom_type_scat_dispersion_real
_atom_type_scat_dispersion_imag
_atom_type_scat_source
C C 0.0033 0.0016 'International Tables Vol C Tables 4.2.6.8 and 6.1.1.4'
H H 0.0000 0.0000 'International Tables Vol C Tables 4.2.6.8 and 6.1.1.4'
B B 0.0013 0.0007 'International Tables Vol C Tables 4.2.6.8 and 6.1.1.4'
O O 0.0106 0.0060 'International Tables Vol C Tables 4.2.6.8 and 6.1.1.4'
F F 0.0171 0.0103 'International Tables Vol C Tables 4.2.6.8 and 6.1.1.4'
Zr Zr -2.9673 0.5597 'International Tables Vol C Tables 4.2.6.8 and 6.1.1.4'

loop_
_geom_angle_atom_site_label_1
_geom_angle_atom_site_label_2
_geom_angle_atom_site_label_3
_geom_angle
O1A Zr1A O2A 96.11(10)
O1A Zr1A C14A 100.21(13)
O2A Zr1A C14A 132.33(11)
O1A Zr1A C11A 126.39(12)
O2A Zr1A C11A 80.57(11)
C14A Zr1A C11A 53.84(13)
O1A Zr1A C12A 93.74(12)
O2A Zr1A C12A 80.96(10)
C14A Zr1A C12A 53.66(12)
C11A Zr1A C12A 32.68(13)
O1A Zr1A C13A 79.31(12)
O2A Zr1A C13A 110.64(11)
C14A Zr1A C13A 32.57(12)
C11A Zr1A C13A 53.57(14)
C12A Zr1A C13A 31.93(12)
O1A Zr1A C1A 92.71(12)
O2A Zr1A C1A 127.44(11)
C14A Zr1A C1A 96.26(12)
C11A Zr1A C1A 131.45(13)
C12A Zr1A C1A 149.91(12)
C13A Zr1A C1A 121.91(12)
O1A Zr1A C4A 105.53(13)
O2A Zr1A C4A 75.24(11)
C14A Zr1A C4A 139.66(13)
C11A Zr1A C4A 124.45(15)
C12A Zr1A C4A 150.65(14)
C13A Zr1A C4A 172.23(13)
C1A Zr1A C4A 52.55(12)
O1A Zr1A C3A 135.16(13)
O2A Zr1A C3A 86.82(11)
C14A Zr1A C3A 110.52(14)
C11A Zr1A C3A 98.29(14)
C12A Zr1A C3A 130.69(14)
C13A Zr1A C3A 140.90(14)
C1A Zr1A C3A 53.14(13)
C4A Zr1A C3A 32.31(13)
O1A Zr1A C5A 81.98(12)
O2A Zr1A C5A 98.71(11)
C14A Zr1A C5A 127.68(12)
C11A Zr1A C5A 151.63(14)
C12A Zr1A C5A 175.65(14)
C13A Zr1A C5A 146.53(14)
C1A Zr1A C5A 31.92(12)
C4A Zr1A C5A 31.85(13)
C3A Zr1A C5A 53.49(14)
O1A Zr1A C15A 131.17(12)
O2A Zr1A C15A 110.01(12)
C14A Zr1A C15A 32.61(13)
C11A Zr1A C15A 31.75(12)
C12A Zr1A C15A 53.12(12)
C13A Zr1A C15A 53.33(13)
C1A Zr1A C15A 101.95(12)
C4A Zr1A C15A 120.42(14)
C3A Zr1A C15A 88.15(14)
C5A Zr1A C15A 130.62(12)
O1A Zr1A C2A 124.50(12)
O2A Zr1A C2A 118.26(11)
C14A Zr1A C2A 87.75(13)
C11A Zr1A C2A 102.58(14)
C12A Zr1A C2A 131.37(13)
C13A Zr1A C2A 120.21(12)
C1A Zr1A C2A 31.87(13)
C4A Zr1A C2A 52.06(12)
C3A Zr1A C2A 31.45(12)
C5A Zr1A C2A 52.56(13)
C15A Zr1A C2A 78.32(13)
C21A O1A Zr1A 165.3(2)
C30A O2A Zr1A 146.0(3)
C32A B1A C30A 110.0(3)
C32A B1A C51A 113.5(4)
C30A B1A C51A 102.6(3)
C32A B1A C41A 106.6(3)
C30A B1A C41A 112.2(3)
C51A B1A C41A 112.2(3)
C5A C1A C2A 108.1(4)
C5A C1A C6A 127.3(4)
C2A C1A C6A 122.2(4)
C5A C1A Zr1A 74.5(2)
C2A C1A Zr1A 75.4(2)
C6A C1A Zr1A 129.9(3)
C3A C2A C1A 109.1(4)
C3A C2A C7A 127.1(4)
C1A C2A C7A 121.4(4)
C3A C2A Zr1A 73.2(2)
C1A C2A Zr1A 72.7(2)
C7A C2A Zr1A 134.0(3)
C2A C3A C4A 106.3(4)
C2A C3A C8A 127.7(4)
C4A C3A C8A 125.4(4)
C2A C3A Zr1A 75.3(2)
C4A C3A Zr1A 73.5(2)
C8A C3A Zr1A 123.0(3)
C5A C4A C3A 109.3(4)
C5A C4A C9A 125.7(4)
C3A C4A C9A 123.5(4)
C5A C4A Zr1A 74.5(2)
C3A C4A Zr1A 74.2(2)
C9A C4A Zr1A 128.6(2)
C4A C5A C1A 107.0(4)
C4A C5A C10A 127.3(4)
C1A C5A C10A 125.6(4)
C4A C5A Zr1A 73.6(2)
C1A C5A Zr1A 73.6(2)
C10A C5A Zr1A 121.1(3)
C1A C6A H601 109.5
C1A C6A H602 109.5
H601 C6A H602 109.5
C1A C6A H603 109.5
H601 C6A H603 109.5
H602 C6A H603 109.5
C2A C7A H701 109.5
C2A C7A H702 109.5
H701 C7A H702 109.5
C2A C7A H703 109.5
H701 C7A H703 109.5
H702 C7A H703 109.5
C3A C8A H801 109.5
C3A C8A H802 109.5
H801 C8A H802 109.5
C3A C8A H803 109.5
H801 C8A H803 109.5
H802 C8A H803 109.5
C4A C9A H901 109.5
C4A C9A H902 109.5
H901 C9A H902 109.5
C4A C9A H903 109.5
H901 C9A H903 109.5
H902 C9A H903 109.5
C5A C10A H10A 109.5
C5A C10A H10B 109.5
H10A C10A H10B 109.5
C5A C10A H10C 109.5
H10A C10A H10C 109.5
H10B C10A H10C 109.5
C15A C11A C12A 107.9(4)
C15A C11A C16A 126.4(4)
C12A C11A C16A 125.2(4)
C15A C11A Zr1A 75.4(2)
C12A C11A Zr1A 73.8(2)
C16A C11A Zr1A 123.1(3)
C13A C12A C11A 108.1(3)
C13A C12A C17A 128.4(4)
C11A C12A C17A 122.8(4)
C13A C12A Zr1A 74.0(2)
C11A C12A Zr1A 73.5(2)
C17A C12A Zr1A 125.9(3)
C12A C13A C14A 108.3(4)
C12A C13A C18A 127.1(4)
C14A C13A C18A 124.3(4)
C12A C13A Zr1A 74.0(2)
C14A C13A Zr1A 72.7(2)
C18A C13A Zr1A 124.3(3)
C13A C14A C15A 107.4(3)
C13A C14A C19A 124.3(4)
C15A C14A C19A 127.2(4)
C13A C14A Zr1A 74.7(2)
C15A C14A Zr1A 75.8(2)
C19A C14A Zr1A 124.6(3)
C11A C15A C14A 108.0(4)
C11A C15A C20A 123.5(4)
C14A C15A C20A 126.3(4)
C11A C15A Zr1A 72.8(2)
C14A C15A Zr1A 71.5(2)
C20A C15A Zr1A 134.6(3)
C11A C16A H16A 109.5
C11A C16A H16B 109.5
H16A C16A H16B 109.5
C11A C16A H16C 109.5
H16A C16A H16C 109.5
H16B C16A H16C 109.5
C12A C17A H17A 109.5
C12A C17A H17B 109.5
H17A C17A H17B 109.5
C12A C17A H17C 109.5
H17A C17A H17C 109.5
H17B C17A H17C 109.5
C13A C18A H18A 109.5
C13A C18A H18B 109.5
H18A C18A H18B 109.5
C13A C18A H18C 109.5
H18A C18A H18C 109.5
H18B C18A H18C 109.5
C14A C19A H19A 109.5
C14A C19A H19B 109.5
H19A C19A H19B 109.5
C14A C19A H19C 109.5
H19A C19A H19C 109.5
H19B C19A H19C 109.5
C15A C20A H20A 109.5
C15A C20A H20B 109.5
H20A C20A H20B 109.5
C15A C20A H20C 109.5
H20A C20A H20C 109.5
H20B C20A H20C 109.5
O1A C21A C26A 121.3(4)
O1A C21A C22A 119.9(3)
C26A C21A C22A 118.8(4)
C23A C22A C21A 119.7(4)
C23A C22A C27A 120.0(4)
C21A C22A C27A 120.3(4)
C22A C23A C24A 122.7(4)
C22A C23A H23A 118.6
C24A C23A H23A 118.6
C25A C24A C23A 116.4(4)
C25A C24A C28A 122.5(4)
C23A C24A C28A 121.1(4)
C24A C25A C26A 123.3(4)
C24A C25A H25A 118.4
C26A C25A H25A 118.4
C25A C26A C21A 119.2(4)
C25A C26A C29A 117.7(3)
C21A C26A C29A 123.0(4)
C22A C27A H27A 109.5
C22A C27A H27B 109.5
H27A C27A H27B 109.5
C22A C27A H27C 109.5
H27A C27A H27C 109.5
H27B C27A H27C 109.5
C24A C28A H28A 109.5
C24A C28A H28B 109.5
H28A C28A H28B 109.5
C24A C28A H28C 109.5
H28A C28A H28C 109.5
H28B C28A H28C 109.5
C26A C29A H29A 109.5
C26A C29A H29B 109.5
H29A C29A H29B 109.5
C26A C29A H29C 109.5
H29A C29A H29C 109.5
H29B C29A H29C 109.5
O2A C30A C31A 117.9(3)
O2A C30A B1A 118.8(4)
C31A C30A B1A 123.3(3)
C30A C31A H31A 109.5
C30A C31A H31B 109.5
H31A C31A H31B 109.5
C30A C31A H31C 109.5
H31A C31A H31C 109.5
H31B C31A H31C 109.5
B1A C32A H32A 109.5
B1A C32A H32B 109.5
H32A C32A H32B 109.5
B1A C32A H32C 109.5
H32A C32A H32C 109.5
H32B C32A H32C 109.5
C42A C41A C46A 111.8(3)
C42A C41A B1A 121.5(3)
C46A C41A B1A 126.1(3)
F42A C42A C43A 114.5(4)
F42A C42A C41A 119.8(3)
C43A C42A C41A 125.7(4)
F43A C43A C44A 120.4(4)
F43A C43A C42A 120.4(4)
C44A C43A C42A 119.1(4)
F44A C44A C45A 120.7(4)
F44A C44A C43A 120.6(4)
C45A C44A C43A 118.6(4)
F45A C45A C44A 119.6(4)
F45A C45A C46A 120.1(4)
C44A C45A C46A 120.3(4)
F46A C46A C45A 114.2(3)
F46A C46A C41A 121.4(3)
C45A C46A C41A 124.4(4)
C52A C51A C56A 113.0(4)
C52A C51A B1A 126.3(4)
C56A C51A B1A 120.7(4)
F52A C52A C53A 114.9(4)
F52A C52A C51A 121.1(3)
C53A C52A C51A 124.1(4)
F53A C53A C54A 120.7(4)
F53A C53A C52A 119.4(5)
C54A C53A C52A 119.9(5)
C53A C54A F54A 120.3(5)
C53A C54A C55A 120.1(4)
F54A C54A C55A 119.6(5)
F55A C55A C54A 121.4(4)
F55A C55A C56A 119.8(5)
C54A C55A C56A 118.8(4)
F56A C56A C55A 116.7(4)
F56A C56A C51A 119.1(4)
C55A C56A C51A 124.1(4)
C21B O1B Zr1B 178.2(3)
C30B O2B Zr1B 153.3(3)
C32B B1B C41B 112.2(4)
C32B B1B C51B 107.0(3)
C41B B1B C51B 111.7(3)
C32B B1B C30B 108.8(3)
C41B B1B C30B 106.1(3)
C51B B1B C30B 111.1(4)
C2B C1B C5B 108.4(3)
C2B C1B C6B 124.3(4)
C5B C1B C6B 125.8(4)
C2B C1B Zr1B 73.6(2)
C5B C1B Zr1B 72.1(2)
C6B C1B Zr1B 131.3(3)
C1B C2B C3B 107.5(4)
C1B C2B C7B 125.4(4)
C3B C2B C7B 125.4(4)
C1B C2B Zr1B 74.9(2)
C3B C2B Zr1B 72.0(2)
C7B C2B Zr1B 130.0(3)
C4B C3B C2B 107.3(3)
C4B C3B C8B 125.6(4)
C2B C3B C8B 125.4(4)
C4B C3B Zr1B 75.0(2)
C2B C3B Zr1B 75.1(2)
C8B C3B Zr1B 127.2(3)
C5B C4B C3B 108.3(4)
C5B C4B C9B 124.7(4)
C3B C4B C9B 126.6(4)
C5B C4B Zr1B 73.3(2)
C3B C4B Zr1B 72.7(2)
C9B C4B Zr1B 126.0(3)
C4B C5B C1B 108.3(3)
C4B C5B C10B 125.4(4)
C1B C5B C10B 126.1(4)
C4B C5B Zr1B 74.8(2)
C1B C5B Zr1B 75.7(2)
C10B C5B Zr1B 119.8(3)
C1B C6B H611 109.5
C1B C6B H612 109.5
H611 C6B H612 109.5
C1B C6B H613 109.5
H611 C6B H613 109.5
H612 C6B H613 109.5
C2B C7B H711 109.5
C2B C7B H712 109.5
H711 C7B H712 109.5
C2B C7B H713 109.5
H711 C7B H713 109.5
H712 C7B H713 109.5
C3B C8B H811 109.5
C3B C8B H812 109.5
H811 C8B H812 109.5
C3B C8B H813 109.5
H811 C8B H813 109.5
H812 C8B H813 109.5
C4B C9B H911 109.5
C4B C9B H912 109.5
H911 C9B H912 109.5
C4B C9B H913 109.5
H911 C9B H913 109.5
H912 C9B H913 109.5
C5B C10B H10D 109.5
C5B C10B H10E 109.5
H10D C10B H10E 109.5
C5B C10B H10F 109.5
H10D C10B H10F 109.5
H10E C10B H10F 109.5
O1B Zr1B O2B 96.76(10)
O1B Zr1B C3B 100.44(13)
O2B Zr1B C3B 132.89(11)
O1B Zr1B C12B 79.5(2)
O2B Zr1B C12B 100.7(3)
C3B Zr1B C12B 125.4(3)
O1B Zr1B C5B 89.30(12)
O2B Zr1B C5B 83.35(10)
C3B Zr1B C5B 53.61(12)
C12B Zr1B C5B 168.5(2)
O1B Zr1B C13D 81.6(3)
O2B Zr1B C13D 88.2(3)
C3B Zr1B C13D 137.4(3)
C5B Zr1B C13D 166.8(3)
O1B Zr1B C12D 81.4(3)
O2B Zr1B C12D 120.3(3)
C3B Zr1B C12D 105.5(4)
C5B Zr1B C12D 155.3(3)
C13D Zr1B C12D 32.2(3)
O1B Zr1B C4B 77.37(12)
O2B Zr1B C4B 113.93(11)
C3B Zr1B C4B 32.37(13)
C12B Zr1B C4B 140.1(3)
C5B Zr1B C4B 31.92(11)
C13D Zr1B C4B 150.9(3)
C12D Zr1B C4B 123.4(3)
O1B Zr1B C13B 103.8(3)
O2B Zr1B C13B 77.2(2)
C3B Zr1B C13B 138.2(3)
C12B Zr1B C13B 32.1(2)
C5B Zr1B C13B 157.6(3)
C4B Zr1B C13B 168.8(3)
O1B Zr1B C14D 111.7(3)
O2B Zr1B C14D 74.2(3)
C3B Zr1B C14D 135.4(3)
C5B Zr1B C14D 150.6(3)
C13D Zr1B C14D 32.1(3)
C12D Zr1B C14D 52.8(4)
C4B Zr1B C14D 167.7(3)
O1B Zr1B C11B 90.4(3)
O2B Zr1B C11B 129.4(2)
C3B Zr1B C11B 94.1(3)
C12B Zr1B C11B 31.9(2)
C5B Zr1B C11B 146.9(2)
C4B Zr1B C11B 116.5(2)
C13B Zr1B C11B 52.6(3)
O1B Zr1B C11D 110.3(4)
O2B Zr1B C11D 126.3(3)
C3B Zr1B C11D 87.5(3)
C5B Zr1B C11D 139.7(3)
C13D Zr1B C11D 53.3(3)
C12D Zr1B C11D 31.7(3)
C4B Zr1B C11D 116.7(3)
C14D Zr1B C11D 53.1(4)
C12B C11B C15B 107.7(7)
C12B C11B C16B 123.9(11)
C15B C11B C16B 126.6(10)
C12B C11B Zr1B 72.9(4)
C15B C11B Zr1B 75.7(4)
C16B C11B Zr1B 129.3(5)
C11B C12B C13B 107.7(7)
C11B C12B C17B 128.2(10)
C13B C12B C17B 123.8(10)
C11B C12B Zr1B 75.2(4)
C13B C12B Zr1B 74.9(5)
C17B C12B Zr1B 120.1(6)
C12B C13B C14B 109.1(8)
C12B C13B C18B 126.7(10)
C14B C13B C18B 123.7(10)
C12B C13B Zr1B 72.9(5)
C14B C13B Zr1B 74.9(5)
C18B C13B Zr1B 124.7(7)
C15B C14B C13B 106.2(9)
C15B C14B C19B 122.9(9)
C13B C14B C19B 128.2(9)
C15B C14B Zr1B 75.1(5)
C13B C14B Zr1B 73.1(5)
C19B C14B Zr1B 131.4(7)
C14B C15B C11B 109.2(8)
C14B C15B C20B 125.6(9)
C11B C15B C20B 122.7(9)
C14B C15B Zr1B 73.4(5)
C11B C15B Zr1B 72.6(4)
C20B C15B Zr1B 134.6(6)
C11B C16B H16D 109.5
C11B C16B H16E 109.5
H16D C16B H16E 109.5
C11B C16B H16F 109.5
H16D C16B H16F 109.5
H16E C16B H16F 109.5
C12B C17B H17D 109.5
C12B C17B H17E 109.5
H17D C17B H17E 109.5
C12B C17B H17F 109.5
H17D C17B H17F 109.5
H17E C17B H17F 109.5
C13B C18B H18D 109.5
C13B C18B H18E 109.5
H18D C18B H18E 109.5
C13B C18B H18F 109.5
H18D C18B H18F 109.5
H18E C18B H18F 109.5
C14B C19B H19D 109.5
C14B C19B H19E 109.5
H19D C19B H19E 109.5
C14B C19B H19F 109.5
H19D C19B H19F 109.5
H19E C19B H19F 109.5
C15B C20B H20D 109.5
C15B C20B H20E 109.5
H20D C20B H20E 109.5
C15B C20B H20F 109.5
H20D C20B H20F 109.5
H20E C20B H20F 109.5
C12D C11D C15D 107.3(10)
C12D C11D C16D 126.8(14)
C15D C11D C16D 123.7(13)
C12D C11D Zr1B 73.8(6)
C15D C11D Zr1B 74.1(6)
C16D C11D Zr1B 131.0(9)
C11D C12D C13D 109.1(9)
C11D C12D C17D 127.5(14)
C13D C12D C17D 122.6(12)
C11D C12D Zr1B 74.5(6)
C13D C12D Zr1B 73.6(6)
C17D C12D Zr1B 126.5(8)
C14D C13D C12D 107.1(9)
C14D C13D C18D 126.8(11)
C12D C13D C18D 126.1(11)
C14D C13D Zr1B 74.3(6)
C12D C13D Zr1B 74.2(6)
C18D C13D Zr1B 118.6(7)
C15D C14D C13D 108.1(11)
C15D C14D C19D 127.2(12)
C13D C14D C19D 122.4(11)
C15D C14D Zr1B 74.4(6)
C13D C14D Zr1B 73.6(6)
C19D C14D Zr1B 131.5(10)
C14D C15D C11D 108.4(11)
C14D C15D C20D 125.2(13)
C11D C15D C20D 125.2(12)
C14D C15D Zr1B 73.7(6)
C11D C15D Zr1B 73.9(6)
C20D C15D Zr1B 128.2(10)
C11D C16D H16G 109.5
C11D C16D H16H 109.5
H16G C16D H16H 109.5
C11D C16D H16I 109.5
H16G C16D H16I 109.5
H16H C16D H16I 109.5
C12D C17D H17G 109.5
C12D C17D H17H 109.5
H17G C17D H17H 109.5
C12D C17D H17I 109.5
H17G C17D H17I 109.5
H17H C17D H17I 109.5
C13D C18D H18G 109.5
C13D C18D H18H 109.5
H18G C18D H18H 109.5
C13D C18D H18I 109.5
H18G C18D H18I 109.5
H18H C18D H18I 109.5
C14D C19D H19G 109.5
C14D C19D H19H 109.5
H19G C19D H19H 109.5
C14D C19D H19I 109.5
H19G C19D H19I 109.5
H19H C19D H19I 109.5
C15D C20D H20G 109.5
C15D C20D H20H 109.5
H20G C20D H20H 109.5
C15D C20D H20I 109.5
H20G C20D H20I 109.5
H20H C20D H20I 109.5
O1B C21B C26B 118.0(3)
O1B C21B C22B 121.9(4)
C26B C21B C22B 120.1(4)
C23B C22B C21B 117.8(4)
C23B C22B C27B 119.5(4)
C21B C22B C27B 122.6(4)
C24B C23B C22B 123.9(4)
C24B C23B H23B 118.0
C22B C23B H23B 118.0
C23B C24B C25B 116.9(4)
C23B C24B C28B 122.1(4)
C25B C24B C28B 121.0(5)
C26B C25B C24B 122.2(5)
C26B C25B H25B 118.9
C24B C25B H25B 118.9
C25B C26B C21B 119.0(4)
C25B C26B C29B 121.0(4)
C21B C26B C29B 120.0(4)
C22B C27B H27D 109.5
C22B C27B H27E 109.5
H27D C27B H27E 109.5
C22B C27B H27F 109.5
H27D C27B H27F 109.5
H27E C27B H27F 109.5
C24B C28B H28D 109.5
C24B C28B H28E 109.5
H28D C28B H28E 109.5
C24B C28B H28F 109.5
H28D C28B H28F 109.5
H28E C28B H28F 109.5
C26B C29B H29D 109.5
C26B C29B H29E 109.5
H29D C29B H29E 109.5
C26B C29B H29F 109.5
H29D C29B H29F 109.5
H29E C29B H29F 109.5
O2B C30B C31B 117.8(4)
O2B C30B B1B 121.5(4)
C31B C30B B1B 120.7(3)
C30B C31B H31D 109.5
C30B C31B H31E 109.5
H31D C31B H31E 109.5
C30B C31B H31F 109.5
H31D C31B H31F 109.5
H31E C31B H31F 109.5
B1B C32B H32D 109.5
B1B C32B H32E 109.5
H32D C32B H32E 109.5
B1B C32B H32F 109.5
H32D C32B H32F 109.5
H32E C32B H32F 109.5
C46B C41B C42B 111.8(4)
C46B C41B B1B 128.2(4)
C42B C41B B1B 120.0(4)
F42B C42B C43B 116.9(4)
F42B C42B C41B 118.4(4)
C43B C42B C41B 124.7(4)
F43B C43B C44B 120.0(4)
F43B C43B C42B 120.3(4)
C44B C43B C42B 119.7(4)
F44B C44B C43B 120.6(4)
F44B C44B C45B 120.1(4)
C43B C44B C45B 119.3(4)
F45B C45B C44B 119.8(4)
F45B C45B C46B 121.0(4)
C44B C45B C46B 119.2(4)
F46B C46B C45B 114.4(4)
F46B C46B C41B 120.3(4)
C45B C46B C41B 125.3(4)
C56B C51B C52B 111.3(4)
C56B C51B B1B 121.8(4)
C52B C51B B1B 126.7(4)
F52B C52B C53B 113.9(3)
F52B C52B C51B 121.1(3)
C53B C52B C51B 125.0(4)
F53B C53B C54B 119.5(4)
F53B C53B C52B 120.9(4)
C54B C53B C52B 119.6(4)
C55B C54B F54B 120.7(4)
C55B C54B C53B 119.6(4)
F54B C54B C53B 119.8(4)
F55B C55B C54B 120.4(4)
F55B C55B C56B 121.1(4)
C54B C55B C56B 118.5(4)
F56B C56B C55B 114.5(4)
F56B C56B C51B 119.6(4)
C55B C56B C51B 125.9(4)

loop_
_geom_bond_atom_site_label_1
_geom_bond_atom_site_label_2
_geom_bond_distance
Zr1A O1A 1.978(3)
Zr1A O2A 2.200(2)
Zr1A C14A 2.530(4)
Zr1A C11A 2.552(4)
Zr1A C12A 2.556(4)
Zr1A C13A 2.556(4)
Zr1A C1A 2.566(4)
Zr1A C4A 2.567(4)
Zr1A C3A 2.575(4)
Zr1A C5A 2.579(4)
Zr1A C15A 2.586(4)
Zr1A C2A 2.601(4)
O1A C21A 1.369(5)
O2A C30A 1.271(4)
B1A C32A 1.620(6)
B1A C30A 1.663(6)
B1A C51A 1.666(6)
B1A C41A 1.669(6)
C1A C5A 1.415(5)
C1A C2A 1.419(6)
C1A C6A 1.506(6)
C2A C3A 1.403(5)
C2A C7A 1.512(5)
C3A C4A 1.431(6)
C3A C8A 1.499(6)
C4A C5A 1.412(6)
C4A C9A 1.508(5)
C5A C10A 1.500(6)
C6A H601 0.98
C6A H602 0.98
C6A H603 0.98
C7A H701 0.98
C7A H702 0.98
C7A H703 0.98
C8A H801 0.98
C8A H802 0.98
C8A H803 0.98
C9A H901 0.98
C9A H902 0.98
C9A H903 0.98
C10A H10A 0.98
C10A H10B 0.98
C10A H10C 0.98
C11A C15A 1.406(5)
C11A C12A 1.437(6)
C11A C16A 1.501(6)
C12A C13A 1.406(6)
C12A C17A 1.494(5)
C13A C14A 1.426(5)
C13A C18A 1.491(6)
C14A C15A 1.437(6)
C14A C19A 1.504(5)
C15A C20A 1.503(6)
C16A H16A 0.98
C16A H16B 0.98
C16A H16C 0.98
C17A H17A 0.98
C17A H17B 0.98
C17A H17C 0.98
C18A H18A 0.98
C18A H18B 0.98
C18A H18C 0.98
C19A H19A 0.98
C19A H19B 0.98
C19A H19C 0.98
C20A H20A 0.98
C20A H20B 0.98
C20A H20C 0.98
C21A C26A 1.399(5)
C21A C22A 1.408(5)
C22A C23A 1.376(6)
C22A C27A 1.498(5)
C23A C24A 1.400(5)
C23A H23A 0.95
C24A C25A 1.375(6)
C24A C28A 1.510(6)
C25A C26A 1.392(6)
C25A H25A 0.95
C26A C29A 1.504(6)
C27A H27A 0.98
C27A H27B 0.98
C27A H27C 0.98
C28A H28A 0.98
C28A H28B 0.98
C28A H28C 0.98
C29A H29A 0.98
C29A H29B 0.98
C29A H29C 0.98
C30A C31A 1.497(6)
C31A H31A 0.98
C31A H31B 0.98
C31A H31C 0.98
C32A H32A 0.98
C32A H32B 0.98
C32A H32C 0.98
C41A C42A 1.385(5)
C41A C46A 1.390(5)
C42A F42A 1.360(4)
C42A C43A 1.383(6)
C43A F43A 1.348(5)
C43A C44A 1.366(6)
C44A F44A 1.347(4)
C44A C45A 1.360(6)
C45A F45A 1.354(4)
C45A C46A 1.385(5)
C46A F46A 1.357(4)
C51A C52A 1.393(6)
C51A C56A 1.398(5)
C52A F52A 1.356(5)
C52A C53A 1.380(6)
C53A F53A 1.353(5)
C53A C54A 1.353(7)
C54A F54A 1.354(5)
C54A C55A 1.368(7)
C55A F55A 1.338(5)
C55A C56A 1.393(6)
C56A F56A 1.349(5)
O1B C21B 1.366(5)
O1B Zr1B 1.972(3)
O2B C30B 1.261(4)
O2B Zr1B 2.209(2)
B1B C32B 1.639(6)
B1B C41B 1.648(6)
B1B C51B 1.665(6)
B1B C30B 1.665(6)
C1B C2B 1.402(5)
C1B C5B 1.423(6)
C1B C6B 1.504(5)
C1B Zr1B 2.590(4)
C2B C3B 1.447(6)
C2B C7B 1.507(6)
C2B Zr1B 2.573(4)
C3B C4B 1.421(6)
C3B C8B 1.498(5)
C3B Zr1B 2.533(4)
C4B C5B 1.404(5)
C4B C9B 1.495(5)
C4B Zr1B 2.563(4)
C5B C10B 1.494(5)
C5B Zr1B 2.543(4)
C6B H611 0.98
C6B H612 0.98
C6B H613 0.98
C7B H711 0.98
C7B H712 0.98
C7B H713 0.98
C8B H811 0.98
C8B H812 0.98
C8B H813 0.98
C9B H911 0.98
C9B H912 0.98
C9B H913 0.98
C10B H10D 0.98
C10B H10E 0.98
C10B H10F 0.98
Zr1B C12B 2.537(8)
Zr1B C13D 2.554(10)
Zr1B C12D 2.562(9)
Zr1B C13B 2.563(8)
Zr1B C14D 2.564(11)
Zr1B C11B 2.566(7)
Zr1B C11D 2.571(10)
C11B C12B 1.403(10)
C11B C15B 1.414(12)
C11B C16B 1.497(8)
C12B C13B 1.412(10)
C12B C17B 1.492(9)
C13B C14B 1.418(10)
C13B C18B 1.493(10)
C14B C15B 1.411(11)
C14B C19B 1.506(9)
C15B C20B 1.513(9)
C16B H16D 0.98
C16B H16E 0.98
C16B H16F 0.98
C17B H17D 0.98
C17B H17E 0.98
C17B H17F 0.98
C18B H18D 0.98
C18B H18E 0.98
C18B H18F 0.98
C19B H19D 0.98
C19B H19E 0.98
C19B H19F 0.98
C20B H20D 0.98
C20B H20E 0.98
C20B H20F 0.98
C11D C12D 1.401(11)
C11D C15D 1.418(16)
C11D C16D 1.502(11)
C12D C13D 1.419(11)
C12D C17D 1.507(11)
C13D C14D 1.414(11)
C13D C18D 1.505(11)
C14D C15D 1.412(12)
C14D C19D 1.495(11)
C15D C20D 1.514(11)
C16D H16G 0.98
C16D H16H 0.98
C16D H16I 0.98
C17D H17G 0.98
C17D H17H 0.98
C17D H17I 0.98
C18D H18G 0.98
C18D H18H 0.98
C18D H18I 0.98
C19D H19G 0.98
C19D H19H 0.98
C19D H19I 0.98
C20D H20G 0.98
C20D H20H 0.98
C20D H20I 0.98
C21B C26B 1.402(6)
C21B C22B 1.407(5)
C22B C23B 1.392(6)
C22B C27B 1.509(6)
C23B C24B 1.372(7)
C23B H23B 0.95
C24B C25B 1.397(6)
C24B C28B 1.503(6)
C25B C26B 1.394(6)
C25B H25B 0.95
C26B C29B 1.493(5)
C27B H27D 0.98
C27B H27E 0.98
C27B H27F 0.98
C28B H28D 0.98
C28B H28E 0.98
C28B H28F 0.98
C29B H29D 0.98
C29B H29E 0.98
C29B H29F 0.98
C30B C31B 1.505(6)
C31B H31D 0.98
C31B H31E 0.98
C31B H31F 0.98
C32B H32D 0.98
C32B H32E 0.98
C32B H32F 0.98
C41B C46B 1.383(6)
C41B C42B 1.404(6)
C42B F42B 1.353(5)
C42B C43B 1.370(6)
C43B F43B 1.357(5)
C43B C44B 1.360(6)
C44B F44B 1.343(5)
C44B C45B 1.364(6)
C45B F45B 1.341(5)
C45B C46B 1.377(6)
C46B F46B 1.369(5)
C51B C56B 1.385(6)
C51B C52B 1.391(5)
C52B F52B 1.366(4)
C52B C53B 1.370(5)
C53B F53B 1.355(4)
C53B C54B 1.361(6)
C54B C55B 1.356(6)
C54B F54B 1.357(5)
C55B F55B 1.341(5)
C55B C56B 1.381(6)
C56B F56B 1.365(5)

loop_
_geom_torsion_atom_site_label_1
_geom_torsion_atom_site_label_2
_geom_torsion_atom_site_label_3
_geom_torsion_atom_site_label_4
_geom_torsion
C5A C1A C2A C3A -3.3(4)
C6A C1A C2A C3A -167.0(3)
Zr1A C1A C2A C3A 64.7(3)
C5A C1A C2A C7A 160.5(4)
C6A C1A C2A C7A -3.2(6)
Zr1A C1A C2A C7A -131.5(4)
C5A C1A C2A Zr1A -68.0(2)
C6A C1A C2A Zr1A 128.3(4)
C1A C2A C3A C4A 3.2(4)
C7A C2A C3A C4A -159.4(4)
Zr1A C2A C3A C4A 67.5(2)
C1A C2A C3A C8A 175.1(4)
C7A C2A C3A C8A 12.5(7)
Zr1A C2A C3A C8A -120.6(4)
C1A C2A C3A Zr1A -64.3(3)
C7A C2A C3A Zr1A 133.0(4)
C2A C3A C4A C5A -2.0(4)
C8A C3A C4A C5A -174.1(3)
Zr1A C3A C4A C5A 66.8(3)
C2A C3A C4A C9A 165.1(3)
C8A C3A C4A C9A -7.1(6)
Zr1A C3A C4A C9A -126.1(4)
C2A C3A C4A Zr1A -68.8(3)
C8A C3A C4A Zr1A 119.1(4)
C3A C4A C5A C1A 0.0(4)
C9A C4A C5A C1A -166.7(3)
Zr1A C4A C5A C1A 66.5(2)
C3A C4A C5A C10A 176.5(3)
C9A C4A C5A C10A 9.8(6)
Zr1A C4A C5A C10A -117.0(4)
C3A C4A C5A Zr1A -66.6(3)
C9A C4A C5A Zr1A 126.7(4)
C2A C1A C5A C4A 2.0(4)
C6A C1A C5A C4A 164.6(4)
Zr1A C1A C5A C4A -66.6(2)
C2A C1A C5A C10A -174.6(3)
C6A C1A C5A C10A -12.0(6)
Zr1A C1A C5A C10A 116.8(4)
C2A C1A C5A Zr1A 68.6(3)
C6A C1A C5A Zr1A -128.8(4)
C15A C11A C12A C13A 1.8(4)
C16A C11A C12A C13A 174.1(4)
Zr1A C11A C12A C13A -66.5(3)
C15A C11A C12A C17A -169.2(3)
C16A C11A C12A C17A 3.1(6)
Zr1A C11A C12A C17A 122.5(4)
C15A C11A C12A Zr1A 68.3(3)
C16A C11A C12A Zr1A -119.4(4)
C11A C12A C13A C14A 1.0(4)
C17A C12A C13A C14A 171.4(4)
Zr1A C12A C13A C14A -65.1(3)
C11A C12A C13A C18A -172.6(4)
C17A C12A C13A C18A -2.2(7)
Zr1A C12A C13A C18A 121.3(4)
C11A C12A C13A Zr1A 66.2(3)
C17A C12A C13A Zr1A -123.5(4)
C12A C13A C14A C15A -3.4(4)
C18A C13A C14A C15A 170.4(4)
Zr1A C13A C14A C15A -69.4(3)
C12A C13A C14A C19A -172.3(4)
C18A C13A C14A C19A 1.6(6)
Zr1A C13A C14A C19A 121.7(4)
C12A C13A C14A Zr1A 66.0(3)
C18A C13A C14A Zr1A -120.2(4)
C12A C11A C15A C14A -3.9(4)
C16A C11A C15A C14A -176.1(4)
Zr1A C11A C15A C14A 63.3(3)
C12A C11A C15A C20A 160.2(4)
C16A C11A C15A C20A -12.0(6)
Zr1A C11A C15A C20A -132.6(4)
C12A C11A C15A Zr1A -67.2(3)
C16A C11A C15A Zr1A 120.6(4)
C13A C14A C15A C11A 4.6(4)
C19A C14A C15A C11A 173.0(4)
Zr1A C14A C15A C11A -64.1(3)
C13A C14A C15A C20A -159.0(4)
C19A C14A C15A C20A 9.5(7)
Zr1A C14A C15A C20A 132.4(4)
C13A C14A C15A Zr1A 68.7(3)
C19A C14A C15A Zr1A -122.9(4)
Zr1A O1A C21A C26A -75.8(10)
Zr1A O1A C21A C22A 103.0(9)
O1A C21A C22A C23A 179.8(3)
C26A C21A C22A C23A -1.4(6)
O1A C21A C22A C27A -1.4(6)
C26A C21A C22A C27A 177.4(4)
C21A C22A C23A C24A 0.8(6)
C27A C22A C23A C24A -178.0(4)
C22A C23A C24A C25A 0.1(6)
C22A C23A C24A C28A 177.3(4)
C23A C24A C25A C26A -0.5(6)
C28A C24A C25A C26A -177.6(4)
C24A C25A C26A C21A -0.1(6)
C24A C25A C26A C29A 176.5(4)
O1A C21A C26A C25A 179.8(3)
C22A C21A C26A C25A 1.0(6)
O1A C21A C26A C29A 3.4(6)
C22A C21A C26A C29A -175.4(4)
Zr1A O2A C30A C31A -5.2(6)
Zr1A O2A C30A B1A 175.2(3)
C32A B1A C30A O2A -50.6(4)
C51A B1A C30A O2A 70.4(4)
C41A B1A C30A O2A -169.1(3)
C32A B1A C30A C31A 129.8(4)
C51A B1A C30A C31A -109.2(4)
C41A B1A C30A C31A 11.4(5)
C32A B1A C41A C42A -62.9(5)
C30A B1A C41A C42A 57.5(5)
C51A B1A C41A C42A 172.3(4)
C32A B1A C41A C46A 107.8(4)
C30A B1A C41A C46A -131.7(4)
C51A B1A C41A C46A -16.9(6)
C46A C41A C42A F42A -177.4(4)
B1A C41A C42A F42A -5.5(6)
C46A C41A C42A C43A 2.1(7)
B1A C41A C42A C43A 174.1(4)
F42A C42A C43A F43A -1.0(6)
C41A C42A C43A F43A 179.4(4)
F42A C42A C43A C44A 175.5(4)
C41A C42A C43A C44A -4.1(7)
F43A C43A C44A F44A -2.6(7)
C42A C43A C44A F44A -179.1(4)
F43A C43A C44A C45A 179.8(4)
C42A C43A C44A C45A 3.3(7)
F44A C44A C45A F45A 0.8(7)
C43A C44A C45A F45A 178.4(4)
F44A C44A C45A C46A -178.6(4)
C43A C44A C45A C46A -0.9(7)
F45A C45A C46A F46A 0.7(6)
C44A C45A C46A F46A -179.9(4)
F45A C45A C46A C41A 179.6(4)
C44A C45A C46A C41A -1.0(7)
C42A C41A C46A F46A 179.2(4)
B1A C41A C46A F46A 7.7(6)
C42A C41A C46A C45A 0.4(6)
B1A C41A C46A C45A -171.1(4)
C32A B1A C51A C52A 2.7(5)
C30A B1A C51A C52A -115.9(4)
C41A B1A C51A C52A 123.5(4)
C32A B1A C51A C56A -178.5(3)
C30A B1A C51A C56A 62.9(4)
C41A B1A C51A C56A -57.7(5)
C56A C51A C52A F52A 178.1(3)
B1A C51A C52A F52A -3.0(6)
C56A C51A C52A C53A -2.0(5)
B1A C51A C52A C53A 176.8(4)
F52A C52A C53A F53A -0.8(5)
C51A C52A C53A F53A 179.4(3)
F52A C52A C53A C54A -179.2(4)
C51A C52A C53A C54A 0.9(6)
F53A C53A C54A F54A 0.6(6)
C52A C53A C54A F54A 179.0(3)
F53A C53A C54A C55A -177.8(4)
C52A C53A C54A C55A 0.6(6)
C53A C54A C55A F55A 177.3(4)
F54A C54A C55A F55A -1.2(6)
C53A C54A C55A C56A -0.7(6)
F54A C54A C55A C56A -179.2(3)
F55A C55A C56A F56A 0.3(5)
C54A C55A C56A F56A 178.4(3)
F55A C55A C56A C51A -178.7(3)
C54A C55A C56A C51A -0.6(6)
C52A C51A C56A F56A -177.1(3)
B1A C51A C56A F56A 4.0(5)
C52A C51A C56A C55A 1.9(5)
B1A C51A C56A C55A -177.1(4)
C5B C1B C2B C3B 1.0(4)
C6B C1B C2B C3B -165.7(4)
Zr1B C1B C2B C3B 65.1(3)
C5B C1B C2B C7B 167.2(4)
C6B C1B C2B C7B 0.5(6)
Zr1B C1B C2B C7B -128.7(4)
C5B C1B C2B Zr1B -64.1(3)
C6B C1B C2B Zr1B 129.2(4)
C1B C2B C3B C4B 1.6(4)
C7B C2B C3B C4B -164.6(4)
Zr1B C2B C3B C4B 68.6(3)
C1B C2B C3B C8B 167.6(4)
C7B C2B C3B C8B 1.4(6)
Zr1B C2B C3B C8B -125.4(4)
C1B C2B C3B Zr1B -67.1(3)
C7B C2B C3B Zr1B 126.8(4)
C2B C3B C4B C5B -3.6(4)
C8B C3B C4B C5B -169.5(4)
Zr1B C3B C4B C5B 65.1(3)
C2B C3B C4B C9B 168.9(4)
C8B C3B C4B C9B 3.0(7)
Zr1B C3B C4B C9B -122.3(4)
C2B C3B C4B Zr1B -68.7(3)
C8B C3B C4B Zr1B 125.3(4)
C3B C4B C5B C1B 4.2(4)
C9B C4B C5B C1B -168.5(4)
Zr1B C4B C5B C1B 68.9(3)
C3B C4B C5B C10B 179.2(4)
C9B C4B C5B C10B 6.5(6)
Zr1B C4B C5B C10B -116.1(4)
C3B C4B C5B Zr1B -64.7(3)
C9B C4B C5B Zr1B 122.6(4)
C2B C1B C5B C4B -3.2(4)
C6B C1B C5B C4B 163.2(4)
Zr1B C1B C5B C4B -68.3(3)
C2B C1B C5B C10B -178.2(4)
C6B C1B C5B C10B -11.7(6)
Zr1B C1B C5B C10B 116.7(4)
C2B C1B C5B Zr1B 65.1(3)
C6B C1B C5B Zr1B -128.4(4)
C15B C11B C12B C13B -0.1(10)
C16B C11B C12B C13B 165.2(8)
Zr1B C11B C12B C13B -68.5(6)
C15B C11B C12B C17B -174.8(8)
C16B C11B C12B C17B -9.4(14)
Zr1B C11B C12B C17B 116.8(9)
C15B C11B C12B Zr1B 68.4(6)
C16B C11B C12B Zr1B -126.3(8)
C11B C12B C13B C14B 1.9(11)
C17B C12B C13B C14B 176.8(8)
Zr1B C12B C13B C14B -66.8(7)
C11B C12B C13B C18B -170.4(9)
C17B C12B C13B C18B 4.6(15)
Zr1B C12B C13B C18B 120.9(10)
C11B C12B C13B Zr1B 68.6(6)
C17B C12B C13B Zr1B -116.4(8)
C12B C13B C14B C15B -2.9(11)
C18B C13B C14B C15B 169.7(9)
Zr1B C13B C14B C15B -68.3(7)
C12B C13B C14B C19B -164.6(10)
C18B C13B C14B C19B 7.9(18)
Zr1B C13B C14B C19B 129.9(11)
C12B C13B C14B Zr1B 65.5(7)
C18B C13B C14B Zr1B -121.9(10)
C13B C14B C15B C11B 2.8(11)
C19B C14B C15B C11B 165.8(9)
Zr1B C14B C15B C11B -64.2(6)
C13B C14B C15B C20B -159.5(8)
C19B C14B C15B C20B 3.4(16)
Zr1B C14B C15B C20B 133.5(9)
C13B C14B C15B Zr1B 67.0(7)
C19B C14B C15B Zr1B -130.0(10)
C12B C11B C15B C14B -1.7(10)
C16B C11B C15B C14B -166.5(8)
Zr1B C11B C15B C14B 64.8(7)
C12B C11B C15B C20B 161.2(8)
C16B C11B C15B C20B -3.6(14)
Zr1B C11B C15B C20B -132.3(8)
C12B C11B C15B Zr1B -66.5(6)
C16B C11B C15B Zr1B 128.7(8)
C15D C11D C12D C13D 1.0(14)
C16D C11D C12D C13D 164.5(12)
Zr1B C11D C12D C13D -66.0(8)
C15D C11D C12D C17D -168.5(11)
C16D C11D C12D C17D -5.(2)
Zr1B C11D C12D C17D 124.4(12)
C15D C11D C12D Zr1B 67.1(9)
C16D C11D C12D Zr1B -129.5(13)
C11D C12D C13D C14D -0.9(13)
C17D C12D C13D C14D 169.2(10)
Zr1B C12D C13D C14D -67.6(8)
C11D C12D C13D C18D -179.2(10)
C17D C12D C13D C18D -9.0(18)
Zr1B C12D C13D C18D 114.2(11)
C11D C12D C13D Zr1B 66.6(8)
C17D C12D C13D Zr1B -123.2(10)
C12D C13D C14D C15D 0.5(14)
C18D C13D C14D C15D 178.7(11)
Zr1B C13D C14D C15D -67.0(9)
C12D C13D C14D C19D -163.3(12)
C18D C13D C14D C19D 15.(2)
Zr1B C13D C14D C19D 129.2(13)
C12D C13D C14D Zr1B 67.5(8)
C18D C13D C14D Zr1B -114.3(11)
C13D C14D C15D C11D 0.1(16)
C19D C14D C15D C11D 163.0(13)
Zr1B C14D C15D C11D -66.4(9)
C13D C14D C15D C20D -167.9(13)
C19D C14D C15D C20D -5.(2)
Zr1B C14D C15D C20D 125.6(15)
C13D C14D C15D Zr1B 66.5(9)
C19D C14D C15D Zr1B -130.7(15)
C12D C11D C15D C14D -0.7(15)
C16D C11D C15D C14D -164.8(12)
Zr1B C11D C15D C14D 66.2(10)
C12D C11D C15D C20D 167.3(13)
C16D C11D C15D C20D 3.(2)
Zr1B C11D C15D C20D -125.8(15)
C12D C11D C15D Zr1B -66.9(8)
C16D C11D C15D Zr1B 129.0(13)
O1B C21B C22B C23B -179.2(4)
C26B C21B C22B C23B 0.2(6)
O1B C21B C22B C27B -0.9(6)
C26B C21B C22B C27B 178.5(4)
C21B C22B C23B C24B 0.2(6)
C27B C22B C23B C24B -178.2(4)
C22B C23B C24B C25B -0.7(7)
C22B C23B C24B C28B 177.0(4)
C23B C24B C25B C26B 0.8(6)
C28B C24B C25B C26B -177.0(4)
C24B C25B C26B C21B -0.4(6)
C24B C25B C26B C29B 178.7(4)
O1B C21B C26B C25B 179.3(3)
C22B C21B C26B C25B -0.1(6)
O1B C21B C26B C29B 0.3(5)
C22B C21B C26B C29B -179.2(4)
Zr1B O2B C30B C31B 10.7(7)
Zr1B O2B C30B B1B -168.8(4)
C32B B1B C30B O2B 59.8(5)
C41B B1B C30B O2B -61.0(5)
C51B B1B C30B O2B 177.4(3)
C32B B1B C30B C31B -119.7(4)
C41B B1B C30B C31B 119.4(4)
C51B B1B C30B C31B -2.1(5)
C32B B1B C41B C46B 11.9(6)
C51B B1B C41B C46B -108.1(5)
C30B B1B C41B C46B 130.6(4)
C32B B1B C41B C42B -168.0(3)
C51B B1B C41B C42B 71.9(5)
C30B B1B C41B C42B -49.3(5)
C46B C41B C42B F42B 176.7(3)
B1B C41B C42B F42B -3.3(5)
C46B C41B C42B C43B -2.1(5)
B1B C41B C42B C43B 177.9(4)
F42B C42B C43B F43B 3.5(5)
C41B C42B C43B F43B -177.8(3)
F42B C42B C43B C44B -177.9(3)
C41B C42B C43B C44B 0.9(6)
F43B C43B C44B F44B -2.0(6)
C42B C43B C44B F44B 179.3(3)
F43B C43B C44B C45B 179.2(3)
C42B C43B C44B C45B 0.6(6)
F44B C44B C45B F45B -0.2(6)
C43B C44B C45B F45B 178.5(3)
F44B C44B C45B C46B -179.4(3)
C43B C44B C45B C46B -0.6(6)
F45B C45B C46B F46B -1.3(5)
C44B C45B C46B F46B 177.8(3)
F45B C45B C46B C41B -179.9(4)
C44B C45B C46B C41B -0.8(6)
C42B C41B C46B F46B -176.5(3)
B1B C41B C46B F46B 3.5(6)
C42B C41B C46B C45B 2.0(6)
B1B C41B C46B C45B -177.9(4)
C32B B1B C51B C56B 53.1(5)
C41B B1B C51B C56B 176.2(4)
C30B B1B C51B C56B -65.5(5)
C32B B1B C51B C52B -122.1(5)
C41B B1B C51B C52B 1.0(6)
C30B B1B C51B C52B 119.3(5)
C56B C51B C52B F52B -179.7(4)
B1B C51B C52B F52B -4.1(7)
C56B C51B C52B C53B -1.3(7)
B1B C51B C52B C53B 174.3(4)
F52B C52B C53B F53B 0.0(6)
C51B C52B C53B F53B -178.5(4)
F52B C52B C53B C54B 178.6(4)
C51B C52B C53B C54B 0.1(7)
F53B C53B C54B C55B 179.9(5)
C52B C53B C54B C55B 1.3(8)
F53B C53B C54B F54B 0.2(7)
C52B C53B C54B F54B -178.5(4)
F54B C54B C55B F55B 0.4(8)
C53B C54B C55B F55B -179.4(5)
F54B C54B C55B C56B 178.4(5)
C53B C54B C55B C56B -1.3(8)
F55B C55B C56B F56B -1.6(7)
C54B C55B C56B F56B -179.6(5)
F55B C55B C56B C51B 178.1(5)
C54B C55B C56B C51B 0.0(8)
C52B C51B C56B F56B -179.2(4)
B1B C51B C56B F56B 5.0(7)
C52B C51B C56B C55B 1.2(7)
B1B C51B C56B C55B -174.6(5)
